data_7048548
loop_
_publ_author_name
'Werncke, C. G.'
'Pfeiffer, J.'
'M\"uller, I'
'Vendier, L.'
'Sabo-Etienne, S'
'Bontemps, S.'

_publ_section_title
;
 C-Halide bond cleavage by a two-coordinate iron(i) complex.
;
_journal_issue 5
_journal_name_full 'Dalton transactions (Cambridge, England : 2003)'
_journal_page_first 1757
_journal_page_last 1765
_journal_paper_doi 10.1039/c8dt05002c
_journal_volume 48
_journal_year 2019
_chemical_formula_moiety '1(C24 H60 Br2 Fe K N2 O6 Si4)'
_chemical_formula_sum 'C24 H60 Br2 Fe K N2 O6 Si4'
_chemical_formula_weight 839.87
_space_group_crystal_system triclinic
_space_group_IT_number 2
_space_group_name_Hall '-P 1'
_space_group_name_H-M_alt 'P -1'
_symmetry_space_group_name_Hall '-P 1'
_symmetry_space_group_name_H-M 'P -1'
_atom_sites_solution_hydrogens geom
_audit_creation_date 2018-11-08
_audit_creation_method
;
Olex2 1.2-alpha
(compiled 2018.07.26 svn.r3523 for OlexSys, GUI svn.r5532)
;
_audit_update_record
;
2018-11-08 deposited with the CCDC.
2019-01-04 downloaded from the CCDC.
;
_cell_angle_alpha 111.8930(10)
_cell_angle_beta 98.352(2)
_cell_angle_gamma 99.4360(10)
_cell_formula_units_Z 4
_cell_length_a 12.1198(5)
_cell_length_b 18.0228(7)
_cell_length_c 20.7923(9)
_cell_measurement_reflns_used 9756
_cell_measurement_temperature 100.02
_cell_measurement_theta_max 24.96
_cell_measurement_theta_min 2.26
_cell_volume 4050.1(3)
_computing_molecular_graphics 'Olex2 (Dolomanov et al., 2009)'
_computing_publication_material 'Olex2 (Dolomanov et al., 2009)'
_computing_structure_refinement 'ShelXL (Sheldrick, 2015)'
_computing_structure_solution 'SHELXT 2014/5 (Sheldrick, 2014)'
_diffrn_ambient_temperature 100.0
_diffrn_detector 'Bruker APEX2 area detector'
_diffrn_detector_area_resol_mean 7.9
_diffrn_detector_type 'CCD area detector'
_diffrn_measured_fraction_theta_full 0.999
_diffrn_measured_fraction_theta_max 0.999
_diffrn_measurement_device 'three-circle diffractometer'
_diffrn_measurement_device_type 'Bruker Quest D8'
_diffrn_measurement_method '\w and \f scans'
_diffrn_radiation_monochromator 'mirror optics'
_diffrn_radiation_probe x-ray
_diffrn_radiation_type MoK\a
_diffrn_radiation_wavelength 0.71073
_diffrn_reflns_av_R_equivalents 0.0480
_diffrn_reflns_av_unetI/netI 0.0223
_diffrn_reflns_Laue_measured_fraction_full 0.999
_diffrn_reflns_Laue_measured_fraction_max 0.999
_diffrn_reflns_limit_h_max 14
_diffrn_reflns_limit_h_min -14
_diffrn_reflns_limit_k_max 21
_diffrn_reflns_limit_k_min -21
_diffrn_reflns_limit_l_max 24
_diffrn_reflns_limit_l_min -24
_diffrn_reflns_number 131290
_diffrn_reflns_point_group_measured_fraction_full 0.999
_diffrn_reflns_point_group_measured_fraction_max 0.999
_diffrn_reflns_theta_full 24.997
_diffrn_reflns_theta_max 24.997
_diffrn_reflns_theta_min 2.210
_diffrn_source 'microfocus sealed X-ray tube'
_diffrn_source_type 'Incoatec I\ms'
_exptl_absorpt_coefficient_mu 2.600
_exptl_absorpt_correction_T_max 0.7452
_exptl_absorpt_correction_T_min 0.6366
_exptl_absorpt_correction_type multi-scan
_exptl_absorpt_process_details
'SADABS-2016/2 (Bruker, 2016/2) was used for absorption correction, wR2(int) was 0.1262 before and 0.0540 after correction. The Ratio of minimum to maximum transmission is 0.8543. The \I\2 correction factor is Not present.'
_exptl_crystal_colour 'dark red'
_exptl_crystal_colour_modifier dark
_exptl_crystal_colour_primary red
_exptl_crystal_density_diffrn 1.377
_exptl_crystal_description block
_exptl_crystal_F_000 1748
_exptl_crystal_size_max 0.255
_exptl_crystal_size_mid 0.201
_exptl_crystal_size_min 0.148
_refine_diff_density_max 0.643
_refine_diff_density_min -0.767
_refine_diff_density_rms 0.062
_refine_ls_extinction_method none
_refine_ls_goodness_of_fit_ref 1.026
_refine_ls_hydrogen_treatment constr
_refine_ls_matrix_type full
_refine_ls_number_parameters 957
_refine_ls_number_reflns 14259
_refine_ls_number_restraints 281
_refine_ls_restrained_S_all 1.049
_refine_ls_R_factor_all 0.0406
_refine_ls_R_factor_gt 0.0300
_refine_ls_shift/su_max 0.002
_refine_ls_shift/su_mean 0.000
_refine_ls_structure_factor_coef Fsqd
_refine_ls_weighting_details 'w=1/[\s^2^(Fo^2^)+(0.0286P)^2^+4.8751P] where P=(Fo^2^+2Fc^2^)/3'
_refine_ls_weighting_scheme calc
_refine_ls_wR_factor_gt 0.0665
_refine_ls_wR_factor_ref 0.0696
_reflns_Friedel_coverage 0.000
_reflns_number_gt 12001
_reflns_number_total 14259
_reflns_threshold_expression 'I > 2\s(I)'
_cod_data_source_file c8dt05002c2.cif
_cod_data_source_block k(18c6)_febr2_(3a)
_cod_depositor_comments 'Adding full bibliography for 7048542--7048549.cif.'
_cod_database_code 7048548
_shelx_shelxl_version_number 2018/3
_shelx_space_group_comment
;
The symmetry employed for this shelxl refinement is uniquely defined
by the following loop, which should always be used as a source of
symmetry information in preference to the above space-group names.
They are only intended as comments.
;
_shelx_estimated_absorpt_t_max 0.700
_shelx_estimated_absorpt_t_min 0.557
_olex2_refinement_description
;
1. Fixed Uiso
 At 1.2 times of:
  All C(H,H) groups
 At 1.5 times of:
  All C(H,H,H) groups
2. Restrained distances
 Br5-Fe2 \\sim Br4-Fe2
 with sigma of 0.02
 Si7-N3 \\sim Si8-N3
 with sigma of 0.02
 Si7-C17 \\sim Si8-C18
 with sigma of 0.02
 Si7-C15 \\sim Si8-C16
 with sigma of 0.02
 Si7-C13 \\sim Si8-C14
 with sigma of 0.02
 N3-C17 \\sim N3-C18
 with sigma of 0.04
 N3-C15 \\sim N3-C16
 with sigma of 0.04
 N3-C13 \\sim N3-C14
 with sigma of 0.04
 C17-C15 \\sim C18-C16
 with sigma of 0.04
 C17-C13 \\sim C18-C14
 with sigma of 0.04
 C15-C13 \\sim C16-C14
 with sigma of 0.04
 K1-O15 \\sim K1-O16
 with sigma of 0.02
 K1-O18 \\sim K1-O19
 with sigma of 0.02
 K1-O13 \\sim K1-O14
 with sigma of 0.02
 K1-O7 \\sim K1-O21
 with sigma of 0.02
 K1-O9 \\sim K1-O10
 with sigma of 0.02
 K1-O11 \\sim K1-O12
 with sigma of 0.02
 O15-C52 \\sim O16-C53
 with sigma of 0.02
 O15-C50 \\sim O16-C51
 with sigma of 0.02
 O18-C54 \\sim O19-C55
 with sigma of 0.02
 O18-C56 \\sim O19-C57
 with sigma of 0.02
 O13-C48 \\sim O14-C49
 with sigma of 0.02
 O13-C46 \\sim O14-C47
 with sigma of 0.02
 O7-C58 \\sim O21-C59
 with sigma of 0.02
 O7-C60 \\sim O21-C61
 with sigma of 0.02
 O9-C63 \\sim O10-C41
 with sigma of 0.02
 O9-C020 \\sim O10-C62
 with sigma of 0.02
 O11-C42 \\sim O12-C43
 with sigma of 0.02
 O11-C44 \\sim O12-C45
 with sigma of 0.02
 C52-C54 \\sim C53-C55
 with sigma of 0.02
 C56-C58 \\sim C57-C59
 with sigma of 0.02
 C50-C48 \\sim C51-C49
 with sigma of 0.02
 C63-C42 \\sim C41-C43
 with sigma of 0.02
 C020-C60 \\sim C62-C61
 with sigma of 0.02
 C46-C44 \\sim C47-C45
 with sigma of 0.02
 K1-C52 \\sim K1-C53
 with sigma of 0.04
 K1-C54 \\sim K1-C55
 with sigma of 0.04
 K1-C56 \\sim K1-C57
 with sigma of 0.04
 K1-C50 \\sim K1-C51
 with sigma of 0.04
 K1-C48 \\sim K1-C49
 with sigma of 0.04
 K1-C63 \\sim K1-C41
 with sigma of 0.04
 K1-C58 \\sim K1-C59
 with sigma of 0.04
 K1-C020 \\sim K1-C62
 with sigma of 0.04
 K1-C42 \\sim K1-C43
 with sigma of 0.04
 K1-C60 \\sim K1-C61
 with sigma of 0.04
 K1-C46 \\sim K1-C47
 with sigma of 0.04
 K1-C44 \\sim K1-C45
 with sigma of 0.04
 O15-C54 \\sim O16-C55
 with sigma of 0.04
 O15-C48 \\sim O16-C49
 with sigma of 0.04
 O18-C52 \\sim O19-C53
 with sigma of 0.04
 O18-C58 \\sim O19-C59
 with sigma of 0.04
 O13-C50 \\sim O14-C51
 with sigma of 0.04
 O13-C44 \\sim O14-C45
 with sigma of 0.04
 O7-C56 \\sim O21-C57
 with sigma of 0.04
 O7-C020 \\sim O21-C62
 with sigma of 0.04
 O9-C42 \\sim O10-C43
 with sigma of 0.04
 O9-C60 \\sim O10-C61
 with sigma of 0.04
 O11-C63 \\sim O12-C41
 with sigma of 0.04
 O11-C46 \\sim O12-C47
 with sigma of 0.04
 C52-C50 \\sim C53-C51
 with sigma of 0.04
 C54-C56 \\sim C55-C57
 with sigma of 0.04
 C48-C46 \\sim C49-C47
 with sigma of 0.04
 C63-C020 \\sim C41-C62
 with sigma of 0.04
 C58-C60 \\sim C59-C61
 with sigma of 0.04
 C42-C44 \\sim C43-C45
 with sigma of 0.04
3. Uiso/Uaniso restraints and constraints
Uanis(O11) \\sim Ueq, Uanis(O18) \\sim Ueq, Uanis(O15) \\sim Ueq, Uanis(O13)
\\sim Ueq, Uanis(O9) \\sim Ueq, Uanis(C42) \\sim Ueq, Uanis(C44) \\sim Ueq,
Uanis(C54) \\sim Ueq, Uanis(C56) \\sim Ueq, Uanis(C52) \\sim Ueq, Uanis(C50)
\\sim Ueq, Uanis(C58) \\sim Ueq, Uanis(C60) \\sim Ueq, Uanis(C48) \\sim Ueq,
Uanis(C46) \\sim Ueq, Uanis(C63) \\sim Ueq, Uanis(C020) \\sim Ueq, Uanis(O7)
\\sim Ueq: with sigma of 0.001 and sigma for terminal atoms of 0.002
Uanis(C59) \\sim Ueq, Uanis(O21) \\sim Ueq, Uanis(O19) \\sim Ueq, Uanis(O10)
\\sim Ueq, Uanis(O12) \\sim Ueq, Uanis(O16) \\sim Ueq, Uanis(O14) \\sim Ueq,
Uanis(C61) \\sim Ueq, Uanis(C55) \\sim Ueq, Uanis(C57) \\sim Ueq, Uanis(C41)
\\sim Ueq, Uanis(C62) \\sim Ueq, Uanis(C43) \\sim Ueq, Uanis(C45) \\sim Ueq,
Uanis(C53) \\sim Ueq, Uanis(C51) \\sim Ueq, Uanis(C49) \\sim Ueq, Uanis(C47)
\\sim Ueq: with sigma of 0.001 and sigma for terminal atoms of 0.002
4. Others
 Sof(Si8)=Sof(C14)=Sof(H14A)=Sof(H14B)=Sof(H14C)=Sof(C16)=Sof(H16A)=Sof(H16B)=
 Sof(H16C)=Sof(C18)=Sof(H18A)=Sof(H18B)=Sof(H18C)=1-FVAR(1)
 Sof(Si7)=Sof(C13)=Sof(H13A)=Sof(H13B)=Sof(H13C)=Sof(C15)=Sof(H15A)=Sof(H15B)=
 Sof(H15C)=Sof(C17)=Sof(H17A)=Sof(H17B)=Sof(H17C)=FVAR(1)
 Sof(O10)=Sof(O12)=Sof(O14)=Sof(O16)=Sof(O19)=Sof(O21)=Sof(C41)=Sof(H41A)=
 Sof(H41B)=Sof(C43)=Sof(H43A)=Sof(H43B)=Sof(C45)=Sof(H45A)=Sof(H45B)=Sof(C47)=
 Sof(H47A)=Sof(H47B)=Sof(C49)=Sof(H49A)=Sof(H49B)=Sof(C51)=Sof(H51A)=Sof(H51B)=
 Sof(C53)=Sof(H53A)=Sof(H53B)=Sof(C55)=Sof(H55A)=Sof(H55B)=Sof(C57)=Sof(H57A)=
 Sof(H57B)=Sof(C59)=Sof(H59A)=Sof(H59B)=Sof(C61)=Sof(H61A)=Sof(H61B)=Sof(C62)=
 Sof(H62A)=Sof(H62B)=1-FVAR(2)
 Sof(O7)=Sof(O9)=Sof(O11)=Sof(O13)=Sof(O15)=Sof(O18)=Sof(C020)=Sof(H02A)=
 Sof(H02B)=Sof(C42)=Sof(H42A)=Sof(H42B)=Sof(C44)=Sof(H44A)=Sof(H44B)=Sof(C46)=
 Sof(H46A)=Sof(H46B)=Sof(C48)=Sof(H48A)=Sof(H48B)=Sof(C50)=Sof(H50A)=Sof(H50B)=
 Sof(C52)=Sof(H52A)=Sof(H52B)=Sof(C54)=Sof(H54A)=Sof(H54B)=Sof(C56)=Sof(H56A)=
 Sof(H56B)=Sof(C58)=Sof(H58A)=Sof(H58B)=Sof(C60)=Sof(H60A)=Sof(H60B)=Sof(C63)=
 Sof(H63A)=Sof(H63B)=FVAR(2)
 Fixed Sof: Br5(0.5) Br4(0.5)
5.a Secondary CH2 refined with riding coordinates:
 C020(H02A,H02B), C42(H42A,H42B), C44(H44A,H44B), C46(H46A,H46B), C48(H48A,
 H48B), C50(H50A,H50B), C52(H52A,H52B), C54(H54A,H54B), C56(H56A,H56B),
 C58(H58A,H58B), C60(H60A,H60B), C63(H63A,H63B), C41(H41A,H41B), C43(H43A,H43B),
  C45(H45A,H45B), C47(H47A,H47B), C49(H49A,H49B), C51(H51A,H51B), C53(H53A,
 H53B), C55(H55A,H55B), C57(H57A,H57B), C59(H59A,H59B), C61(H61A,H61B),
 C62(H62A,H62B), C28(H28A,H28B), C29(H29A,H29B), C30(H30A,H30B), C31(H31A,H31B),
  C32(H32A,H32B), C33(H33A,H33B), C34(H34A,H34B), C35(H35A,H35B), C36(H36A,
 H36B), C37(H37A,H37B), C38(H38A,H38B), C39(H39A,H39B)
5.b Idealised Me refined as rotating group:
 C1(H1A,H1B,H1C), C2(H2A,H2B,H2C), C3(H3A,H3B,H3C), C4(H4A,H4B,H4C), C5(H5A,
 H5B,H5C), C6(H6A,H6B,H6C), C7(H7A,H7B,H7C), C8(H8A,H8B,H8C), C9(H9A,H9B,H9C),
 C10(H10A,H10B,H10C), C11(H11A,H11B,H11C), C12(H12A,H12B,H12C), C19(H19A,H19B,
 H19C), C20(H20A,H20B,H20C), C21(H21A,H21B,H21C), C22(H22A,H22B,H22C), C23(H23A,
 H23B,H23C), C24(H24A,H24B,H24C), C25(H25A,H25B,H25C), C26(H26A,H26B,H26C),
 C27(H27A,H27B,H27C), C13(H13A,H13B,H13C), C15(H15A,H15B,H15C), C17(H17A,H17B,
 H17C), C14(H14A,H14B,H14C), C16(H16A,H16B,H16C), C18(H18A,H18B,H18C)
;
_olex2_submission_special_instructions 'No special instructions were received'

loop_
_space_group_symop_operation_xyz
'x, y, z'
'-x, -y, -z'

loop_
_atom_site_label
_atom_site_type_symbol
_atom_site_fract_x
_atom_site_fract_y
_atom_site_fract_z
_atom_site_U_iso_or_equiv
_atom_site_adp_type
_atom_site_occupancy
_atom_site_site_symmetry_order
_atom_site_calc_flag
_atom_site_refinement_flags_posn
_atom_site_refinement_flags_adp
_atom_site_refinement_flags_occupancy
_atom_site_disorder_assembly
_atom_site_disorder_group
Br1 Br 0.83981(2) 1.10627(2) 0.75091(2) 0.03113(7) Uani 1 1 d . . . . .
Br2 Br 0.81981(2) 0.91068(2) 0.76871(2) 0.02921(7) Uani 1 1 d . . . . .
Fe1 Fe 0.69265(3) 0.98891(2) 0.73616(2) 0.01980(8) Uani 1 1 d . . . . .
K1 K 0.07744(5) 1.01551(3) 0.76347(3) 0.02545(13) Uani 1 1 d D . . . .
Si1 Si 0.63694(7) 1.04102(5) 0.89019(4) 0.03008(18) Uani 1 1 d . . . . .
Si2 Si 0.50936(6) 1.08904(4) 0.78253(4) 0.02203(16) Uani 1 1 d . . . . .
Si3 Si 0.51608(6) 0.83167(4) 0.62570(4) 0.02303(16) Uani 1 1 d . . . . .
Si4 Si 0.66976(6) 0.93002(5) 0.56893(4) 0.02883(18) Uani 1 1 d . . . . .
N1 N 0.61465(17) 0.92037(13) 0.63880(11) 0.0212(5) Uani 1 1 d . . . . .
N2 N 0.60157(17) 1.03290(13) 0.80329(11) 0.0208(5) Uani 1 1 d . . . . .
C1 C 0.6397(3) 0.9410(2) 0.89739(17) 0.0424(8) Uani 1 1 d . . . . .
H1A H 0.566229 0.901423 0.871149 0.064 Uiso 1 1 calc GR . . . .
H1B H 0.652453 0.949621 0.947548 0.064 Uiso 1 1 calc GR . . . .
H1C H 0.701955 0.919564 0.877243 0.064 Uiso 1 1 calc GR . . . .
C2 C 0.7791(3) 1.1154(2) 0.93621(19) 0.0567(11) Uani 1 1 d . . . . .
H2A H 0.840068 1.090031 0.918031 0.085 Uiso 1 1 calc GR . . . .
H2B H 0.791504 1.129950 0.987497 0.085 Uiso 1 1 calc GR . . . .
H2C H 0.780322 1.165125 0.927242 0.085 Uiso 1 1 calc GR . . . .
C3 C 0.5285(3) 1.0773(2) 0.94349(17) 0.0507(9) Uani 1 1 d . . . . .
H3A H 0.521735 1.131490 0.945284 0.076 Uiso 1 1 calc GR . . . .
H3B H 0.553599 1.081444 0.991928 0.076 Uiso 1 1 calc GR . . . .
H3C H 0.453813 1.038011 0.920994 0.076 Uiso 1 1 calc GR . . . .
C4 C 0.5558(3) 1.20152(17) 0.84323(17) 0.0370(7) Uani 1 1 d . . . . .
H4A H 0.552120 1.208590 0.891884 0.056 Uiso 1 1 calc GR . . . .
H4B H 0.504749 1.231215 0.827287 0.056 Uiso 1 1 calc GR . . . .
H4C H 0.634742 1.223423 0.842181 0.056 Uiso 1 1 calc GR . . . .
C5 C 0.3575(2) 1.04910(17) 0.78356(16) 0.0309(7) Uani 1 1 d . . . . .
H5A H 0.308887 1.081738 0.770098 0.046 Uiso 1 1 calc GR . . . .
H5B H 0.353338 1.053247 0.831456 0.046 Uiso 1 1 calc GR . . . .
H5C H 0.330751 0.991378 0.749662 0.046 Uiso 1 1 calc GR . . . .
C6 C 0.5042(2) 1.08714(18) 0.69180(15) 0.0312(7) Uani 1 1 d . . . . .
H6A H 0.581899 1.107125 0.687658 0.047 Uiso 1 1 calc GR . . . .
H6B H 0.455301 1.122652 0.683994 0.047 Uiso 1 1 calc GR . . . .
H6C H 0.472533 1.030648 0.656094 0.047 Uiso 1 1 calc GR . . . .
C7 C 0.4849(3) 0.83025(18) 0.71070(16) 0.0352(7) Uani 1 1 d . . . . .
H7A H 0.555171 0.830518 0.740892 0.053 Uiso 1 1 calc GR . . . .
H7B H 0.426044 0.780494 0.700254 0.053 Uiso 1 1 calc GR . . . .
H7C H 0.457175 0.879000 0.735523 0.053 Uiso 1 1 calc GR . . . .
C8 C 0.3741(2) 0.82175(18) 0.57002(17) 0.0363(7) Uani 1 1 d . . . . .
H8A H 0.341176 0.867576 0.595095 0.055 Uiso 1 1 calc GR . . . .
H8B H 0.322032 0.769554 0.561264 0.055 Uiso 1 1 calc GR . . . .
H8C H 0.384679 0.822918 0.524543 0.055 Uiso 1 1 calc GR . . . .
C9 C 0.5719(3) 0.73782(18) 0.58498(16) 0.0335(7) Uani 1 1 d . . . . .
H9A H 0.585506 0.732954 0.538402 0.050 Uiso 1 1 calc GR . . . .
H9B H 0.515410 0.688863 0.579154 0.050 Uiso 1 1 calc GR . . . .
H9C H 0.644083 0.742548 0.616083 0.050 Uiso 1 1 calc GR . . . .
C10 C 0.6739(3) 1.0323(2) 0.56445(18) 0.0448(8) Uani 1 1 d . . . . .
H10A H 0.596679 1.042488 0.561663 0.067 Uiso 1 1 calc GR . . . .
H10B H 0.700696 1.032242 0.522185 0.067 Uiso 1 1 calc GR . . . .
H10C H 0.726363 1.075747 0.607170 0.067 Uiso 1 1 calc GR . . . .
C11 C 0.5852(3) 0.8539(2) 0.47814(16) 0.0434(8) Uani 1 1 d . . . . .
H11A H 0.576459 0.797908 0.476008 0.065 Uiso 1 1 calc GR . . . .
H11B H 0.625813 0.859113 0.442034 0.065 Uiso 1 1 calc GR . . . .
H11C H 0.509205 0.864912 0.469116 0.065 Uiso 1 1 calc GR . . . .
C12 C 0.8174(2) 0.9125(2) 0.57613(17) 0.0425(8) Uani 1 1 d . . . . .
H12A H 0.869355 0.957917 0.617778 0.064 Uiso 1 1 calc GR . . . .
H12B H 0.843813 0.909810 0.533128 0.064 Uiso 1 1 calc GR . . . .
H12C H 0.816707 0.860559 0.581282 0.064 Uiso 1 1 calc GR . . . .
O7 O 0.1102(4) 1.0420(3) 0.6336(2) 0.0225(11) Uani 0.477(4) 1 d D U P A 1
O9 O 0.1371(4) 0.8948(3) 0.6398(3) 0.0265(11) Uani 0.477(4) 1 d D U P A 1
O11 O 0.1040(4) 0.8633(3) 0.7579(3) 0.0367(13) Uani 0.477(4) 1 d D U P A 1
O13 O 0.1636(5) 1.0018(4) 0.8891(3) 0.0394(16) Uani 0.477(4) 1 d D U P A 1
O15 O 0.1584(6) 1.1599(4) 0.8942(3) 0.0264(18) Uani 0.477(4) 1 d D U P A 1
O18 O 0.1644(6) 1.1742(4) 0.7656(3) 0.0239(18) Uani 0.477(4) 1 d D U P A 1
C020 C 0.1100(5) 0.9018(4) 0.5745(3) 0.0197(13) Uani 0.477(4) 1 d D U P A 1
H02A H 0.025555 0.887911 0.557375 0.024 Uiso 0.477(4) 1 calc R . P A 1
H02B H 0.141512 0.862553 0.538662 0.024 Uiso 0.477(4) 1 calc R . P A 1
C42 C 0.1366(6) 0.8071(4) 0.7028(4) 0.0324(17) Uani 0.477(4) 1 d D U P A 1
H42A H 0.105909 0.750690 0.698493 0.039 Uiso 0.477(4) 1 calc R . P A 1
H42B H 0.221407 0.817758 0.712039 0.039 Uiso 0.477(4) 1 calc R . P A 1
C44 C 0.1470(7) 0.8627(5) 0.8242(5) 0.048(2) Uani 0.477(4) 1 d D U P A 1
H44A H 0.231875 0.875310 0.833601 0.058 Uiso 0.477(4) 1 calc R . P A 1
H44B H 0.120029 0.806715 0.821919 0.058 Uiso 0.477(4) 1 calc R . P A 1
C46 C 0.1121(7) 0.9219(5) 0.8837(4) 0.0450(19) Uani 0.477(4) 1 d D U P A 1
H46A H 0.027495 0.912729 0.874221 0.054 Uiso 0.477(4) 1 calc R . P A 1
H46B H 0.139268 0.915962 0.928339 0.054 Uiso 0.477(4) 1 calc R . P A 1
C48 C 0.1410(7) 1.0640(6) 0.9474(5) 0.044(2) Uani 0.477(4) 1 d D U P A 1
H48A H 0.165164 1.056205 0.991515 0.053 Uiso 0.477(4) 1 calc R . P A 1
H48B H 0.057697 1.061684 0.939752 0.053 Uiso 0.477(4) 1 calc R . P A 1
C50 C 0.2061(7) 1.1450(5) 0.9539(4) 0.037(2) Uani 0.477(4) 1 d D U P A 1
H50A H 0.200982 1.189250 0.998480 0.045 Uiso 0.477(4) 1 calc R . P A 1
H50B H 0.287975 1.144700 0.955333 0.045 Uiso 0.477(4) 1 calc R . P A 1
C52 C 0.2228(6) 1.2318(4) 0.8910(4) 0.0221(18) Uani 0.477(4) 1 d D U P A 1
H52A H 0.300909 1.225607 0.885337 0.027 Uiso 0.477(4) 1 calc R . P A 1
H52B H 0.229567 1.280804 0.935205 0.027 Uiso 0.477(4) 1 calc R . P A 1
C54 C 0.1602(6) 1.2406(4) 0.8294(4) 0.0226(17) Uani 0.477(4) 1 d D U P A 1
H54A H 0.079316 1.239823 0.832679 0.027 Uiso 0.477(4) 1 calc R . P A 1
H54B H 0.195301 1.293842 0.828735 0.027 Uiso 0.477(4) 1 calc R . P A 1
C56 C 0.1115(5) 1.1812(4) 0.7020(4) 0.0230(15) Uani 0.477(4) 1 d D U P A 1
H56A H 0.135697 1.238392 0.706358 0.028 Uiso 0.477(4) 1 calc R . P A 1
H56B H 0.026863 1.166549 0.694339 0.028 Uiso 0.477(4) 1 calc R . P A 1
C58 C 0.1490(5) 1.1235(5) 0.6411(3) 0.0275(15) Uani 0.477(4) 1 d D U P A 1
H58A H 0.117239 1.128734 0.596741 0.033 Uiso 0.477(4) 1 calc R . P A 1
H58B H 0.233813 1.137710 0.649632 0.033 Uiso 0.477(4) 1 calc R . P A 1
C60 C 0.1591(5) 0.9873(4) 0.5836(3) 0.0257(14) Uani 0.477(4) 1 d D U P A 1
H60A H 0.243572 1.001373 0.600771 0.031 Uiso 0.477(4) 1 calc R . P A 1
H60B H 0.141790 0.991969 0.537450 0.031 Uiso 0.477(4) 1 calc R . P A 1
C63 C 0.0901(6) 0.8151(4) 0.6344(4) 0.0346(16) Uani 0.477(4) 1 d D U P A 1
H63A H 0.110310 0.773465 0.593903 0.042 Uiso 0.477(4) 1 calc R . P A 1
H63B H 0.005401 0.804891 0.625563 0.042 Uiso 0.477(4) 1 calc R . P A 1
O10 O 0.1421(3) 0.8787(2) 0.6656(2) 0.0285(10) Uani 0.523(4) 1 d D U P A 2
O12 O 0.1176(3) 0.8776(2) 0.7962(3) 0.0256(10) Uani 0.523(4) 1 d D U P A 2
O14 O 0.1639(4) 1.0287(3) 0.9111(3) 0.0281(11) Uani 0.523(4) 1 d D U P A 2
O16 O 0.1553(6) 1.1725(4) 0.8866(3) 0.0319(19) Uani 0.523(4) 1 d D U P A 2
O19 O 0.1604(6) 1.1632(4) 0.7490(3) 0.036(2) Uani 0.523(4) 1 d D U P A 2
O21 O 0.1030(4) 1.0098(4) 0.6331(2) 0.0377(13) Uani 0.523(4) 1 d D U P A 2
C41 C 0.1119(5) 0.8053(3) 0.6728(4) 0.0282(15) Uani 0.523(4) 1 d D U P A 2
H41A H 0.140216 0.762133 0.638266 0.034 Uiso 0.523(4) 1 calc R . P A 2
H41B H 0.027354 0.787143 0.663290 0.034 Uiso 0.523(4) 1 calc R . P A 2
C43 C 0.1654(5) 0.8189(4) 0.7483(4) 0.0352(15) Uani 0.523(4) 1 d D U P A 2
H43A H 0.149290 0.766411 0.754093 0.042 Uiso 0.523(4) 1 calc R . P A 2
H43B H 0.249697 0.839508 0.758457 0.042 Uiso 0.523(4) 1 calc R . P A 2
C45 C 0.1579(5) 0.8877(4) 0.8670(3) 0.0301(14) Uani 0.523(4) 1 d D U P A 2
H45A H 0.242867 0.902459 0.879504 0.036 Uiso 0.523(4) 1 calc R . P A 2
H45B H 0.130958 0.835603 0.871987 0.036 Uiso 0.523(4) 1 calc R . P A 2
C47 C 0.1128(5) 0.9545(4) 0.9154(4) 0.0316(14) Uani 0.523(4) 1 d D U P A 2
H47A H 0.028202 0.942383 0.900311 0.038 Uiso 0.523(4) 1 calc R . P A 2
H47B H 0.133170 0.959213 0.964821 0.038 Uiso 0.523(4) 1 calc R . P A 2
C49 C 0.1433(5) 1.0996(4) 0.9611(3) 0.0282(14) Uani 0.523(4) 1 d D U P A 2
H49A H 0.168803 1.103114 1.009773 0.034 Uiso 0.523(4) 1 calc R . P A 2
H49B H 0.060272 1.097941 0.952434 0.034 Uiso 0.523(4) 1 calc R . P A 2
C51 C 0.2095(6) 1.1725(4) 0.9532(3) 0.0291(16) Uani 0.523(4) 1 d D U P A 2
H51A H 0.209092 1.223992 0.993198 0.035 Uiso 0.523(4) 1 calc R . P A 2
H51B H 0.290110 1.168837 0.953371 0.035 Uiso 0.523(4) 1 calc R . P A 2
C53 C 0.2130(6) 1.2379(4) 0.8727(4) 0.0284(18) Uani 0.523(4) 1 d D U P A 2
H53A H 0.292553 1.233037 0.869863 0.034 Uiso 0.523(4) 1 calc R . P A 2
H53B H 0.216766 1.291232 0.911857 0.034 Uiso 0.523(4) 1 calc R . P A 2
C55 C 0.1521(6) 1.2354(4) 0.8055(4) 0.0291(18) Uani 0.523(4) 1 d D U P A 2
H55A H 0.070506 1.234754 0.806338 0.035 Uiso 0.523(4) 1 calc R . P A 2
H55B H 0.186548 1.284856 0.798596 0.035 Uiso 0.523(4) 1 calc R . P A 2
C57 C 0.1091(7) 1.1538(5) 0.6805(4) 0.044(2) Uani 0.523(4) 1 d D U P A 2
H57A H 0.135137 1.205187 0.674193 0.052 Uiso 0.523(4) 1 calc R . P A 2
H57B H 0.024594 1.142212 0.673860 0.052 Uiso 0.523(4) 1 calc R . P A 2
C59 C 0.1422(7) 1.0845(6) 0.6271(4) 0.0461(19) Uani 0.523(4) 1 d D U P A 2
H59A H 0.109297 1.079099 0.578711 0.055 Uiso 0.523(4) 1 calc R . P A 2
H59B H 0.226870 1.096549 0.634214 0.055 Uiso 0.523(4) 1 calc R . P A 2
C61 C 0.1401(6) 0.9462(5) 0.5852(3) 0.0332(14) Uani 0.523(4) 1 d D U P A 2
H61A H 0.225016 0.959795 0.594444 0.040 Uiso 0.523(4) 1 calc R . P A 2
H61B H 0.109324 0.938622 0.535793 0.040 Uiso 0.523(4) 1 calc R . P A 2
C62 C 0.0984(5) 0.8702(4) 0.5947(3) 0.0359(15) Uani 0.523(4) 1 d D U P A 2
H62A H 0.013440 0.856671 0.584378 0.043 Uiso 0.523(4) 1 calc R . P A 2
H62B H 0.122438 0.824115 0.560451 0.043 Uiso 0.523(4) 1 calc R . P A 2
Br3 Br 0.89807(2) 0.38801(2) 0.24262(2) 0.02979(7) Uani 1 1 d . . . . .
Fe2 Fe 0.78460(3) 0.48943(2) 0.25360(2) 0.01887(8) Uani 1 1 d D . . . .
K2 K 0.14108(5) 0.48212(3) 0.20894(3) 0.02242(12) Uani 1 1 d . . . . .
Si5 Si 0.68395(7) 0.46985(5) 0.37819(4) 0.02794(18) Uani 1 1 d . . . . .
Si9 Si 0.56704(6) 0.52568(5) 0.18397(4) 0.02670(17) Uani 1 1 d . . . . .
Si10 Si 0.61748(7) 0.35904(5) 0.11047(4) 0.0328(2) Uani 1 1 d . . . . .
O1 O 0.11281(15) 0.33633(12) 0.07687(10) 0.0295(4) Uani 1 1 d . . . . .
O2 O 0.15430(15) 0.32793(11) 0.20928(10) 0.0253(4) Uani 1 1 d . . . . .
O3 O 0.28110(17) 0.46929(11) 0.32600(9) 0.0281(4) Uani 1 1 d . . . . .
O4 O 0.26819(17) 0.62362(11) 0.32936(11) 0.0340(5) Uani 1 1 d . . . . .
O5 O 0.22451(16) 0.63422(12) 0.19830(12) 0.0347(5) Uani 1 1 d . . . . .
O6 O 0.11067(16) 0.49160(13) 0.07389(10) 0.0322(5) Uani 1 1 d . . . . .
N3 N 0.77799(18) 0.53094(13) 0.35239(11) 0.0250(5) Uani 1 1 d D . . . .
N4 N 0.64290(17) 0.45191(13) 0.18338(10) 0.0189(4) Uani 1 1 d . . . . .
C19 C 0.6133(5) 0.5320(3) 0.4467(2) 0.0806(16) Uani 1 1 d . . . . .
H19A H 0.671265 0.566589 0.490552 0.121 Uiso 1 1 calc GR . . . .
H19B H 0.555953 0.494936 0.456492 0.121 Uiso 1 1 calc GR . . . .
H19C H 0.575646 0.566925 0.428938 0.121 Uiso 1 1 calc GR . . . .
C20 C 0.5632(3) 0.3982(3) 0.30520(19) 0.0676(14) Uani 1 1 d . . . . .
H20A H 0.592768 0.360765 0.267660 0.101 Uiso 1 1 calc GR . . . .
H20B H 0.519851 0.429408 0.285788 0.101 Uiso 1 1 calc GR . . . .
H20C H 0.512717 0.366234 0.323287 0.101 Uiso 1 1 calc GR . . . .
C21 C 0.7568(3) 0.40422(19) 0.41318(18) 0.0402(8) Uani 1 1 d . . . . .
H21A H 0.791218 0.369713 0.376755 0.060 Uiso 1 1 calc GR . . . .
H21B H 0.700345 0.369071 0.425333 0.060 Uiso 1 1 calc GR . . . .
H21C H 0.816895 0.439525 0.455780 0.060 Uiso 1 1 calc GR . . . .
C22 C 0.6209(2) 0.62178(17) 0.26744(17) 0.0366(7) Uani 1 1 d . . . . .
H22A H 0.610220 0.609186 0.308412 0.055 Uiso 1 1 calc GR . . . .
H22B H 0.577917 0.662631 0.265083 0.055 Uiso 1 1 calc GR . . . .
H22C H 0.702622 0.643884 0.272568 0.055 Uiso 1 1 calc GR . . . .
C23 C 0.4098(2) 0.49171(19) 0.17891(18) 0.0370(7) Uani 1 1 d . . . . .
H23A H 0.373788 0.538025 0.184894 0.055 Uiso 1 1 calc GR . . . .
H23B H 0.400087 0.472812 0.216689 0.055 Uiso 1 1 calc GR . . . .
H23C H 0.373500 0.446584 0.132492 0.055 Uiso 1 1 calc GR . . . .
C24 C 0.5834(3) 0.5575(2) 0.1089(2) 0.0563(11) Uani 1 1 d . . . . .
H24A H 0.665076 0.577600 0.112117 0.084 Uiso 1 1 calc GR . . . .
H24B H 0.543484 0.601340 0.111907 0.084 Uiso 1 1 calc GR . . . .
H24C H 0.550215 0.510059 0.063389 0.084 Uiso 1 1 calc GR . . . .
C25 C 0.4767(3) 0.3342(3) 0.04670(18) 0.0615(12) Uani 1 1 d . . . . .
H25A H 0.470603 0.284208 0.004388 0.092 Uiso 1 1 calc GR . . . .
H25B H 0.472285 0.380119 0.032701 0.092 Uiso 1 1 calc GR . . . .
H25C H 0.413656 0.325475 0.069701 0.092 Uiso 1 1 calc GR . . . .
C26 C 0.6105(3) 0.26866(19) 0.1347(2) 0.0591(11) Uani 1 1 d . . . . .
H26A H 0.676425 0.280352 0.173340 0.089 Uiso 1 1 calc GR . . . .
H26B H 0.612298 0.220087 0.093127 0.089 Uiso 1 1 calc GR . . . .
H26C H 0.539258 0.258133 0.150237 0.089 Uiso 1 1 calc GR . . . .
C27 C 0.7320(3) 0.3612(3) 0.05963(18) 0.0650(12) Uani 1 1 d . . . . .
H27A H 0.730903 0.404370 0.041830 0.098 Uiso 1 1 calc GR . . . .
H27B H 0.718218 0.307721 0.019430 0.098 Uiso 1 1 calc GR . . . .
H27C H 0.807060 0.372509 0.090929 0.098 Uiso 1 1 calc GR . . . .
C28 C 0.3077(3) 0.69822(17) 0.32112(18) 0.0402(8) Uani 1 1 d . . . . .
H28A H 0.384564 0.700292 0.310048 0.048 Uiso 1 1 calc R . . . .
H28B H 0.313689 0.746350 0.365827 0.048 Uiso 1 1 calc R . . . .
C29 C 0.2246(3) 0.70054(17) 0.26223(19) 0.0413(8) Uani 1 1 d . . . . .
H29A H 0.146822 0.695418 0.272021 0.050 Uiso 1 1 calc R . . . .
H29B H 0.247191 0.753485 0.257847 0.050 Uiso 1 1 calc R . . . .
C30 C 0.1584(3) 0.6365(2) 0.13665(19) 0.0415(8) Uani 1 1 d . . . . .
H30A H 0.187485 0.689182 0.133150 0.050 Uiso 1 1 calc R . . . .
H30B H 0.077017 0.632075 0.139788 0.050 Uiso 1 1 calc R . . . .
C31 C 0.1681(3) 0.5666(2) 0.07324(18) 0.0417(8) Uani 1 1 d . . . . .
H31A H 0.133324 0.571748 0.029442 0.050 Uiso 1 1 calc R . . . .
H31B H 0.250048 0.567050 0.073707 0.050 Uiso 1 1 calc R . . . .
C32 C 0.1158(3) 0.4214(2) 0.01410(16) 0.0389(8) Uani 1 1 d . . . . .
H32A H 0.196736 0.418555 0.014271 0.047 Uiso 1 1 calc R . . . .
H32B H 0.082123 0.425414 -0.030462 0.047 Uiso 1 1 calc R . . . .
C33 C 0.0504(2) 0.3460(2) 0.01796(15) 0.0349(7) Uani 1 1 d . . . . .
H33A H -0.027387 0.352030 0.024731 0.042 Uiso 1 1 calc R . . . .
H33B H 0.042459 0.297244 -0.026630 0.042 Uiso 1 1 calc R . . . .
C34 C 0.0551(2) 0.26905(18) 0.08904(16) 0.0339(7) Uani 1 1 d . . . . .
H34A H 0.033258 0.218342 0.044542 0.041 Uiso 1 1 calc R . . . .
H34B H -0.015514 0.280558 0.105309 0.041 Uiso 1 1 calc R . . . .
C35 C 0.1353(3) 0.25805(17) 0.14478(16) 0.0352(7) Uani 1 1 d . . . . .
H35A H 0.101384 0.207831 0.150748 0.042 Uiso 1 1 calc R . . . .
H35B H 0.208876 0.252054 0.130506 0.042 Uiso 1 1 calc R . . . .
C36 C 0.2332(3) 0.32390(17) 0.26489(16) 0.0337(7) Uani 1 1 d . . . . .
H36A H 0.310311 0.326499 0.254055 0.040 Uiso 1 1 calc R . . . .
H36B H 0.208017 0.271407 0.269560 0.040 Uiso 1 1 calc R . . . .
C37 C 0.2380(3) 0.39471(18) 0.33246(16) 0.0357(7) Uani 1 1 d . . . . .
H37A H 0.160269 0.393321 0.342155 0.043 Uiso 1 1 calc R . . . .
H37B H 0.288690 0.391181 0.372562 0.043 Uiso 1 1 calc R . . . .
C38 C 0.2976(4) 0.5390(2) 0.39102(16) 0.0491(9) Uani 1 1 d . . . . .
H38A H 0.350054 0.533395 0.429258 0.059 Uiso 1 1 calc R . . . .
H38B H 0.223281 0.543005 0.404782 0.059 Uiso 1 1 calc R . . . .
C39 C 0.3476(3) 0.6143(2) 0.38167(17) 0.0509(10) Uani 1 1 d . . . . .
H39A H 0.363685 0.663064 0.427347 0.061 Uiso 1 1 calc R . . . .
H39B H 0.420714 0.609536 0.366395 0.061 Uiso 1 1 calc R . . . .
Br5 Br 0.91025(13) 0.58573(9) 0.22958(5) 0.0192(2) Uani 0.5 1 d D . P B 1
Si7 Si 0.8857(5) 0.6072(3) 0.4202(3) 0.0292(9) Uani 0.633(5) 1 d D . P C 1
C13 C 0.8735(7) 0.6245(4) 0.5134(3) 0.063(2) Uani 0.633(5) 1 d D . P C 1
H13A H 0.813330 0.654095 0.525625 0.095 Uiso 0.633(5) 1 calc GR . P C 1
H13B H 0.946934 0.657225 0.546485 0.095 Uiso 0.633(5) 1 calc GR . P C 1
H13C H 0.853881 0.571351 0.516759 0.095 Uiso 0.633(5) 1 calc GR . P C 1
C15 C 1.0258(4) 0.5823(3) 0.4121(3) 0.0479(16) Uani 0.633(5) 1 d D . P C 1
H15A H 1.022658 0.526993 0.410525 0.072 Uiso 0.633(5) 1 calc GR . P C 1
H15B H 1.085236 0.622474 0.453089 0.072 Uiso 0.633(5) 1 calc GR . P C 1
H15C H 1.044073 0.584268 0.368242 0.072 Uiso 0.633(5) 1 calc GR . P C 1
C17 C 0.8857(5) 0.7073(3) 0.4142(3) 0.0442(16) Uani 0.633(5) 1 d D . P C 1
H17A H 0.899676 0.703857 0.367974 0.066 Uiso 0.633(5) 1 calc GR . P C 1
H17B H 0.946424 0.750573 0.452351 0.066 Uiso 0.633(5) 1 calc GR . P C 1
H17C H 0.811164 0.720336 0.418920 0.066 Uiso 0.633(5) 1 calc GR . P C 1
Br4 Br 0.90431(13) 0.57081(9) 0.20197(6) 0.0362(3) Uani 0.5 1 d D . P B 2
Si8 Si 0.8847(7) 0.6205(5) 0.4097(4) 0.0294(16) Uani 0.367(5) 1 d D . P C 2
C14 C 0.9548(9) 0.5989(6) 0.4862(5) 0.055(3) Uani 0.367(5) 1 d D . P C 2
H14A H 0.897044 0.587008 0.511681 0.082 Uiso 0.367(5) 1 calc GR . P C 2
H14B H 1.015341 0.647098 0.518747 0.082 Uiso 0.367(5) 1 calc GR . P C 2
H14C H 0.988218 0.551331 0.467635 0.082 Uiso 0.367(5) 1 calc GR . P C 2
C16 C 1.0094(7) 0.6590(6) 0.3781(5) 0.053(3) Uani 0.367(5) 1 d D . P C 2
H16A H 1.043337 0.613252 0.354161 0.080 Uiso 0.367(5) 1 calc GR . P C 2
H16B H 1.067023 0.701478 0.418780 0.080 Uiso 0.367(5) 1 calc GR . P C 2
H16C H 0.983343 0.682400 0.344608 0.080 Uiso 0.367(5) 1 calc GR . P C 2
C18 C 0.8243(7) 0.7122(5) 0.4474(4) 0.031(2) Uani 0.367(5) 1 d D . P C 2
H18A H 0.783693 0.722689 0.408498 0.047 Uiso 0.367(5) 1 calc GR . P C 2
H18B H 0.886760 0.760254 0.477649 0.047 Uiso 0.367(5) 1 calc GR . P C 2
H18C H 0.770626 0.701724 0.475737 0.047 Uiso 0.367(5) 1 calc GR . P C 2

loop_
_atom_site_aniso_label
_atom_site_aniso_U_11
_atom_site_aniso_U_22
_atom_site_aniso_U_33
_atom_site_aniso_U_23
_atom_site_aniso_U_13
_atom_site_aniso_U_12
Br1 0.01958(14) 0.02548(15) 0.05510(19) 0.02415(14) 0.00925(12) 0.00375(11)
Br2 0.01963(14) 0.02822(15) 0.04792(18) 0.02467(13) 0.00477(12) 0.00749(11)
Fe1 0.01329(18) 0.02091(19) 0.0269(2) 0.01204(16) 0.00365(15) 0.00363(14)
K1 0.0179(3) 0.0160(3) 0.0396(3) 0.0082(3) 0.0071(2) 0.0034(2)
Si1 0.0286(4) 0.0328(4) 0.0223(4) 0.0105(3) -0.0016(3) -0.0018(3)
Si2 0.0145(3) 0.0193(4) 0.0284(4) 0.0065(3) 0.0041(3) 0.0022(3)
Si3 0.0170(4) 0.0231(4) 0.0260(4) 0.0053(3) 0.0066(3) 0.0063(3)
Si4 0.0211(4) 0.0451(5) 0.0300(4) 0.0216(4) 0.0102(3) 0.0142(3)
N1 0.0153(11) 0.0260(12) 0.0246(12) 0.0110(10) 0.0054(9) 0.0082(9)
N2 0.0132(10) 0.0229(11) 0.0215(11) 0.0068(9) 0.0010(8) -0.0003(9)
C1 0.050(2) 0.051(2) 0.0363(18) 0.0282(16) 0.0124(15) 0.0112(16)
C2 0.044(2) 0.067(3) 0.042(2) 0.0283(19) -0.0199(16) -0.0193(18)
C3 0.073(3) 0.048(2) 0.0282(17) 0.0101(16) 0.0176(17) 0.0137(19)
C4 0.0328(17) 0.0233(15) 0.0469(19) 0.0083(14) 0.0109(14) -0.0020(13)
C5 0.0161(13) 0.0270(15) 0.0451(18) 0.0095(13) 0.0082(12) 0.0042(11)
C6 0.0258(15) 0.0340(16) 0.0383(17) 0.0179(14) 0.0048(13) 0.0136(13)
C7 0.0332(17) 0.0283(16) 0.0371(17) 0.0076(13) 0.0158(14) -0.0045(13)
C8 0.0201(14) 0.0312(16) 0.0455(19) 0.0058(14) -0.0007(13) 0.0047(12)
C9 0.0379(17) 0.0320(16) 0.0359(17) 0.0129(14) 0.0166(14) 0.0174(14)
C10 0.050(2) 0.062(2) 0.046(2) 0.0394(18) 0.0215(16) 0.0211(17)
C11 0.0411(19) 0.063(2) 0.0326(17) 0.0221(16) 0.0106(14) 0.0201(17)
C12 0.0248(16) 0.077(2) 0.0421(19) 0.0340(18) 0.0182(14) 0.0222(16)
O7 0.0210(14) 0.0204(14) 0.0244(14) 0.0064(9) 0.0069(9) 0.0058(10)
O9 0.0256(14) 0.0248(14) 0.0269(14) 0.0083(9) 0.0060(9) 0.0058(9)
O11 0.0362(15) 0.0349(15) 0.0394(15) 0.0148(10) 0.0081(10) 0.0110(9)
O13 0.0393(18) 0.0394(18) 0.0402(18) 0.0171(11) 0.0087(10) 0.0096(10)
O15 0.026(2) 0.027(2) 0.026(2) 0.0117(12) 0.0041(10) 0.0066(10)
O18 0.025(2) 0.023(2) 0.0235(19) 0.0097(11) 0.0052(10) 0.0053(10)
C020 0.0178(15) 0.0181(15) 0.0214(15) 0.0051(10) 0.0054(10) 0.0055(10)
C42 0.0339(19) 0.0305(19) 0.0340(19) 0.0145(11) 0.0060(10) 0.0089(10)
C44 0.049(2) 0.047(2) 0.049(2) 0.0206(12) 0.0098(11) 0.0112(11)
C46 0.046(2) 0.045(2) 0.045(2) 0.0193(12) 0.0106(11) 0.0104(11)
C48 0.045(2) 0.045(2) 0.044(2) 0.0192(13) 0.0088(11) 0.0106(11)
C50 0.038(2) 0.038(2) 0.037(2) 0.0158(12) 0.0067(11) 0.0093(11)
C52 0.022(2) 0.021(2) 0.022(2) 0.0086(12) 0.0030(10) 0.0055(10)
C54 0.0242(19) 0.0204(19) 0.0226(19) 0.0088(11) 0.0041(11) 0.0049(10)
C56 0.0228(17) 0.0233(17) 0.0228(17) 0.0094(11) 0.0061(10) 0.0046(10)
C58 0.0281(17) 0.0277(17) 0.0270(17) 0.0109(11) 0.0080(10) 0.0062(10)
C60 0.0245(16) 0.0266(16) 0.0254(16) 0.0091(10) 0.0071(10) 0.0063(10)
C63 0.0329(18) 0.0327(18) 0.0367(18) 0.0118(11) 0.0084(10) 0.0088(10)
O10 0.0274(13) 0.0272(13) 0.0279(13) 0.0083(9) 0.0044(9) 0.0074(9)
O12 0.0259(12) 0.0248(12) 0.0266(13) 0.0115(9) 0.0041(9) 0.0061(9)
O14 0.0281(14) 0.0268(14) 0.0287(14) 0.0102(10) 0.0059(9) 0.0083(9)
O16 0.032(2) 0.032(2) 0.033(2) 0.0135(12) 0.0076(10) 0.0063(10)
O19 0.037(2) 0.036(2) 0.037(2) 0.0163(12) 0.0089(11) 0.0081(10)
O21 0.0358(16) 0.0396(16) 0.0380(16) 0.0150(10) 0.0101(9) 0.0101(10)
C41 0.0289(17) 0.0267(17) 0.0270(17) 0.0090(10) 0.0058(10) 0.0067(10)
C43 0.0351(17) 0.0328(17) 0.0380(17) 0.0140(11) 0.0074(10) 0.0104(10)
C45 0.0309(16) 0.0299(16) 0.0313(16) 0.0143(11) 0.0071(10) 0.0069(10)
C47 0.0323(17) 0.0317(16) 0.0318(16) 0.0142(11) 0.0067(10) 0.0074(10)
C49 0.0284(17) 0.0283(17) 0.0277(17) 0.0114(11) 0.0051(10) 0.0074(10)
C51 0.0288(18) 0.0288(18) 0.0293(18) 0.0119(11) 0.0055(10) 0.0062(10)
C53 0.029(2) 0.027(2) 0.029(2) 0.0115(12) 0.0070(11) 0.0058(10)
C55 0.031(2) 0.028(2) 0.030(2) 0.0134(12) 0.0061(10) 0.0064(10)
C57 0.044(2) 0.044(2) 0.044(2) 0.0182(12) 0.0106(11) 0.0099(11)
C59 0.046(2) 0.047(2) 0.046(2) 0.0194(12) 0.0111(10) 0.0109(11)
C61 0.0330(17) 0.0339(17) 0.0336(17) 0.0140(11) 0.0083(10) 0.0086(10)
C62 0.0340(17) 0.0377(17) 0.0350(17) 0.0124(11) 0.0085(10) 0.0112(10)
Br3 0.03542(16) 0.02510(14) 0.03721(16) 0.01527(13) 0.01446(13) 0.01746(12)
Fe2 0.01667(18) 0.01461(18) 0.02007(19) 0.00409(15) -0.00191(14) 0.00230(14)
K2 0.0191(3) 0.0202(3) 0.0299(3) 0.0141(2) 0.0011(2) 0.0041(2)
Si5 0.0278(4) 0.0429(5) 0.0159(4) 0.0104(3) 0.0043(3) 0.0203(4)
Si9 0.0182(4) 0.0298(4) 0.0338(4) 0.0211(4) -0.0039(3) -0.0008(3)
Si10 0.0222(4) 0.0407(5) 0.0158(4) -0.0053(3) 0.0044(3) -0.0043(3)
O1 0.0201(10) 0.0362(11) 0.0265(10) 0.0097(9) -0.0013(8) 0.0049(8)
O2 0.0241(10) 0.0204(9) 0.0323(10) 0.0121(8) 0.0019(8) 0.0081(8)
O3 0.0376(11) 0.0253(10) 0.0234(10) 0.0114(8) 0.0043(8) 0.0117(9)
O4 0.0327(11) 0.0225(10) 0.0436(12) 0.0120(9) 0.0008(9) 0.0087(9)
O5 0.0221(10) 0.0287(11) 0.0579(14) 0.0280(11) -0.0041(9) 0.0042(8)
O6 0.0257(10) 0.0464(12) 0.0375(12) 0.0295(10) 0.0098(9) 0.0103(9)
N3 0.0231(12) 0.0235(12) 0.0179(11) -0.0009(9) -0.0053(9) 0.0090(10)
N4 0.0156(10) 0.0228(11) 0.0149(10) 0.0070(9) 0.0023(8) -0.0020(9)
C19 0.144(4) 0.107(4) 0.061(3) 0.063(3) 0.075(3) 0.102(4)
C20 0.0344(19) 0.121(4) 0.042(2) 0.054(2) -0.0094(16) -0.031(2)
C21 0.0378(18) 0.0340(17) 0.0460(19) 0.0143(15) 0.0013(15) 0.0129(14)
C22 0.0245(15) 0.0245(15) 0.059(2) 0.0178(15) -0.0005(14) 0.0090(12)
C23 0.0192(14) 0.0394(17) 0.054(2) 0.0253(16) -0.0026(13) 0.0053(13)
C24 0.050(2) 0.067(2) 0.059(2) 0.052(2) -0.0102(18) -0.0094(18)
C25 0.0332(19) 0.079(3) 0.0289(18) -0.0137(18) -0.0062(15) -0.0024(18)
C26 0.055(2) 0.0198(16) 0.074(3) -0.0073(17) 0.015(2) -0.0026(15)
C27 0.039(2) 0.107(3) 0.0253(18) 0.0026(19) 0.0156(15) 0.007(2)
C28 0.0322(17) 0.0187(15) 0.060(2) 0.0114(14) -0.0023(15) 0.0041(13)
C29 0.0247(16) 0.0193(15) 0.081(3) 0.0257(16) 0.0028(15) 0.0038(12)
C30 0.0216(15) 0.0449(19) 0.076(2) 0.0495(19) -0.0002(15) 0.0039(14)
C31 0.0237(16) 0.066(2) 0.059(2) 0.052(2) 0.0084(15) 0.0122(15)
C32 0.0245(15) 0.072(2) 0.0269(16) 0.0252(16) 0.0061(12) 0.0161(15)
C33 0.0228(15) 0.053(2) 0.0228(15) 0.0103(14) 0.0001(12) 0.0087(14)
C34 0.0285(16) 0.0265(15) 0.0370(17) 0.0077(13) -0.0010(13) 0.0007(12)
C35 0.0319(16) 0.0210(15) 0.0460(19) 0.0098(14) 0.0015(14) 0.0042(12)
C36 0.0335(16) 0.0266(15) 0.0444(18) 0.0219(14) -0.0025(13) 0.0082(13)
C37 0.0458(19) 0.0373(17) 0.0337(17) 0.0242(14) 0.0062(14) 0.0141(14)
C38 0.083(3) 0.0397(19) 0.0222(16) 0.0096(14) 0.0036(16) 0.0228(18)
C39 0.072(3) 0.0295(17) 0.0323(18) 0.0016(14) -0.0148(17) 0.0133(17)
Br5 0.0166(3) 0.0193(5) 0.0224(5) 0.0104(4) 0.0041(4) 0.0015(3)
Si7 0.0346(13) 0.0276(12) 0.0155(13) 0.0061(9) -0.0090(9) 0.0011(9)
C13 0.101(6) 0.049(4) 0.014(3) 0.003(2) -0.005(3) -0.015(4)
C15 0.035(3) 0.046(3) 0.045(3) 0.016(3) -0.021(2) -0.001(2)
C17 0.061(4) 0.022(3) 0.030(3) 0.004(2) -0.015(3) -0.004(2)
Br4 0.0179(4) 0.0300(7) 0.0712(9) 0.0314(7) 0.0137(7) 0.0042(4)
Si8 0.0231(19) 0.037(3) 0.013(2) -0.0051(19) -0.0091(15) 0.014(2)
C14 0.060(7) 0.036(5) 0.035(6) -0.008(4) -0.031(5) 0.015(5)
C16 0.021(4) 0.041(5) 0.052(6) -0.020(4) 0.001(4) -0.011(4)
C18 0.031(5) 0.026(4) 0.024(4) 0.000(3) 0.001(4) 0.003(3)

loop_
_atom_type_symbol
_atom_type_description
_atom_type_scat_dispersion_real
_atom_type_scat_dispersion_imag
_atom_type_scat_source
C C 0.0033 0.0016 'International Tables Vol C Tables 4.2.6.8 and 6.1.1.4'
H H 0.0000 0.0000 'International Tables Vol C Tables 4.2.6.8 and 6.1.1.4'
Br Br -0.2901 2.4595 'International Tables Vol C Tables 4.2.6.8 and 6.1.1.4'
Fe Fe 0.3463 0.8444 'International Tables Vol C Tables 4.2.6.8 and 6.1.1.4'
K K 0.2009 0.2494 'International Tables Vol C Tables 4.2.6.8 and 6.1.1.4'
N N 0.0061 0.0033 'International Tables Vol C Tables 4.2.6.8 and 6.1.1.4'
O O 0.0106 0.0060 'International Tables Vol C Tables 4.2.6.8 and 6.1.1.4'
Si Si 0.0817 0.0704 'International Tables Vol C Tables 4.2.6.8 and 6.1.1.4'

loop_
_geom_angle_atom_site_label_1
_geom_angle_atom_site_label_2
_geom_angle_atom_site_label_3
_geom_angle
_geom_angle_site_symmetry_1
_geom_angle_site_symmetry_3
Fe1 Br1 K1 96.800(15) . 1_655
Fe1 Br2 K1 100.403(15) . 1_655
Br1 Fe1 Br2 97.439(15) . .
N1 Fe1 Br1 114.37(7) . .
N1 Fe1 Br2 104.77(6) . .
N2 Fe1 Br1 105.13(6) . .
N2 Fe1 Br2 115.23(7) . .
N2 Fe1 N1 118.22(9) . .
O9 K1 O7 55.63(14) . .
O11 K1 O7 113.66(15) . .
O11 K1 O9 58.05(15) . .
O11 K1 O13 60.97(17) . .
O11 K1 O15 120.55(17) . .
O11 K1 O18 151.78(17) . .
O13 K1 O7 151.28(15) . .
O13 K1 O9 111.58(16) . .
O13 K1 O15 59.87(18) . .
O13 K1 O18 113.10(17) . .
O15 K1 O7 114.82(17) . .
O15 K1 O9 146.97(18) . .
O18 K1 O7 56.75(16) . .
O18 K1 O9 106.22(16) . .
O18 K1 O15 58.28(18) . .
O10 K1 O12 57.64(13) . .
O10 K1 O14 108.00(14) . .
O10 K1 O16 146.44(17) . .
O12 K1 O14 56.00(13) . .
O12 K1 O16 112.89(15) . .
O16 K1 O14 57.27(15) . .
O19 K1 O10 111.98(16) . .
O19 K1 O12 150.74(16) . .
O19 K1 O14 111.80(16) . .
O19 K1 O16 58.71(17) . .
O21 K1 O10 59.50(15) . .
O21 K1 O12 117.13(14) . .
O21 K1 O14 153.86(14) . .
O21 K1 O16 118.92(17) . .
O21 K1 O19 60.43(17) . .
N2 Si1 C1 114.24(13) . .
N2 Si1 C2 109.07(14) . .
N2 Si1 C3 113.27(14) . .
C1 Si1 C3 101.79(16) . .
C2 Si1 C1 109.87(17) . .
C2 Si1 C3 108.30(18) . .
N2 Si2 C4 112.44(13) . .
N2 Si2 C5 112.78(12) . .
N2 Si2 C6 112.71(12) . .
C5 Si2 C4 108.80(13) . .
C6 Si2 C4 104.10(14) . .
C6 Si2 C5 105.43(14) . .
N1 Si3 C7 112.67(12) . .
N1 Si3 C8 111.58(12) . .
N1 Si3 C9 111.19(12) . .
C7 Si3 C8 105.34(15) . .
C7 Si3 C9 105.31(14) . .
C8 Si3 C9 110.44(14) . .
N1 Si4 C10 113.73(13) . .
N1 Si4 C11 114.27(13) . .
N1 Si4 C12 109.66(12) . .
C10 Si4 C11 103.70(16) . .
C12 Si4 C10 109.01(16) . .
C12 Si4 C11 106.01(15) . .
Si3 N1 Fe1 115.60(11) . .
Si3 N1 Si4 120.83(13) . .
Si4 N1 Fe1 120.83(12) . .
Si1 N2 Fe1 121.07(12) . .
Si2 N2 Fe1 117.05(12) . .
Si2 N2 Si1 119.62(13) . .
Si1 C1 H1A 109.5 . .
Si1 C1 H1B 109.5 . .
Si1 C1 H1C 109.5 . .
H1A C1 H1B 109.5 . .
H1A C1 H1C 109.5 . .
H1B C1 H1C 109.5 . .
Si1 C2 H2A 109.5 . .
Si1 C2 H2B 109.5 . .
Si1 C2 H2C 109.5 . .
H2A C2 H2B 109.5 . .
H2A C2 H2C 109.5 . .
H2B C2 H2C 109.5 . .
Si1 C3 H3A 109.5 . .
Si1 C3 H3B 109.5 . .
Si1 C3 H3C 109.5 . .
H3A C3 H3B 109.5 . .
H3A C3 H3C 109.5 . .
H3B C3 H3C 109.5 . .
Si2 C4 H4A 109.5 . .
Si2 C4 H4B 109.5 . .
Si2 C4 H4C 109.5 . .
H4A C4 H4B 109.5 . .
H4A C4 H4C 109.5 . .
H4B C4 H4C 109.5 . .
Si2 C5 H5A 109.5 . .
Si2 C5 H5B 109.5 . .
Si2 C5 H5C 109.5 . .
H5A C5 H5B 109.5 . .
H5A C5 H5C 109.5 . .
H5B C5 H5C 109.5 . .
Si2 C6 H6A 109.5 . .
Si2 C6 H6B 109.5 . .
Si2 C6 H6C 109.5 . .
H6A C6 H6B 109.5 . .
H6A C6 H6C 109.5 . .
H6B C6 H6C 109.5 . .
Si3 C7 H7A 109.5 . .
Si3 C7 H7B 109.5 . .
Si3 C7 H7C 109.5 . .
H7A C7 H7B 109.5 . .
H7A C7 H7C 109.5 . .
H7B C7 H7C 109.5 . .
Si3 C8 H8A 109.5 . .
Si3 C8 H8B 109.5 . .
Si3 C8 H8C 109.5 . .
H8A C8 H8B 109.5 . .
H8A C8 H8C 109.5 . .
H8B C8 H8C 109.5 . .
Si3 C9 H9A 109.5 . .
Si3 C9 H9B 109.5 . .
Si3 C9 H9C 109.5 . .
H9A C9 H9B 109.5 . .
H9A C9 H9C 109.5 . .
H9B C9 H9C 109.5 . .
Si4 C10 H10A 109.5 . .
Si4 C10 H10B 109.5 . .
Si4 C10 H10C 109.5 . .
H10A C10 H10B 109.5 . .
H10A C10 H10C 109.5 . .
H10B C10 H10C 109.5 . .
Si4 C11 H11A 109.5 . .
Si4 C11 H11B 109.5 . .
Si4 C11 H11C 109.5 . .
H11A C11 H11B 109.5 . .
H11A C11 H11C 109.5 . .
H11B C11 H11C 109.5 . .
Si4 C12 H12A 109.5 . .
Si4 C12 H12B 109.5 . .
Si4 C12 H12C 109.5 . .
H12A C12 H12B 109.5 . .
H12A C12 H12C 109.5 . .
H12B C12 H12C 109.5 . .
C58 O7 K1 117.9(3) . .
C58 O7 C60 110.9(5) . .
C60 O7 K1 119.4(4) . .
C020 O9 K1 117.0(3) . .
C020 O9 C63 112.1(5) . .
C63 O9 K1 108.1(4) . .
C42 O11 K1 123.6(4) . .
C42 O11 C44 112.9(6) . .
C44 O11 K1 114.6(4) . .
C46 O13 K1 108.7(4) . .
C48 O13 K1 109.9(4) . .
C48 O13 C46 111.3(6) . .
C50 O15 K1 114.6(5) . .
C50 O15 C52 113.4(6) . .
C52 O15 K1 117.1(4) . .
C54 O18 K1 113.1(4) . .
C54 O18 C56 112.8(6) . .
C56 O18 K1 111.6(4) . .
O9 C020 H02A 109.7 . .
O9 C020 H02B 109.7 . .
O9 C020 C60 109.8(5) . .
H02A C020 H02B 108.2 . .
C60 C020 H02A 109.7 . .
C60 C020 H02B 109.7 . .
O11 C42 H42A 109.9 . .
O11 C42 H42B 109.9 . .
O11 C42 C63 108.8(6) . .
H42A C42 H42B 108.3 . .
C63 C42 H42A 109.9 . .
C63 C42 H42B 109.9 . .
O11 C44 H44A 108.8 . .
O11 C44 H44B 108.8 . .
O11 C44 C46 113.7(7) . .
H44A C44 H44B 107.7 . .
C46 C44 H44A 108.8 . .
C46 C44 H44B 108.8 . .
K1 C46 H46A 81.7 . .
K1 C46 H46B 159.1 . .
O13 C46 K1 48.7(3) . .
O13 C46 C44 106.3(6) . .
O13 C46 H46A 110.5 . .
O13 C46 H46B 110.5 . .
C44 C46 K1 81.3(5) . .
C44 C46 H46A 110.5 . .
C44 C46 H46B 110.5 . .
H46A C46 H46B 108.7 . .
K1 C48 H48A 157.6 . .
K1 C48 H48B 80.4 . .
O13 C48 K1 48.0(3) . .
O13 C48 H48A 110.0 . .
O13 C48 H48B 110.0 . .
O13 C48 C50 108.3(7) . .
H48A C48 H48B 108.4 . .
C50 C48 K1 84.8(4) . .
C50 C48 H48A 110.0 . .
C50 C48 H48B 110.0 . .
O15 C50 C48 108.8(6) . .
O15 C50 H50A 109.9 . .
O15 C50 H50B 109.9 . .
C48 C50 H50A 109.9 . .
C48 C50 H50B 109.9 . .
H50A C50 H50B 108.3 . .
O15 C52 H52A 110.4 . .
O15 C52 H52B 110.4 . .
O15 C52 C54 106.7(5) . .
H52A C52 H52B 108.6 . .
C54 C52 H52A 110.4 . .
C54 C52 H52B 110.4 . .
O18 C54 C52 109.2(6) . .
O18 C54 H54A 109.8 . .
O18 C54 H54B 109.8 . .
C52 C54 H54A 109.8 . .
C52 C54 H54B 109.8 . .
H54A C54 H54B 108.3 . .
O18 C56 H56A 110.2 . .
O18 C56 H56B 110.2 . .
O18 C56 C58 107.6(5) . .
H56A C56 H56B 108.5 . .
C58 C56 H56A 110.2 . .
C58 C56 H56B 110.2 . .
O7 C58 C56 109.7(5) . .
O7 C58 H58A 109.7 . .
O7 C58 H58B 109.7 . .
C56 C58 H58A 109.7 . .
C56 C58 H58B 109.7 . .
H58A C58 H58B 108.2 . .
O7 C60 C020 108.7(5) . .
O7 C60 H60A 110.0 . .
O7 C60 H60B 110.0 . .
C020 C60 H60A 110.0 . .
C020 C60 H60B 110.0 . .
H60A C60 H60B 108.3 . .
O9 C63 C42 109.8(5) . .
O9 C63 H63A 109.7 . .
O9 C63 H63B 109.7 . .
C42 C63 H63A 109.7 . .
C42 C63 H63B 109.7 . .
H63A C63 H63B 108.2 . .
C41 O10 K1 115.5(3) . .
C41 O10 C62 111.7(5) . .
C62 O10 K1 108.6(3) . .
C43 O12 K1 117.6(4) . .
C45 O12 K1 121.4(3) . .
C45 O12 C43 110.7(5) . .
C47 O14 K1 108.4(4) . .
C49 O14 K1 109.8(3) . .
C49 O14 C47 114.2(5) . .
C51 O16 K1 117.9(4) . .
C53 O16 K1 114.4(4) . .
C53 O16 C51 112.7(6) . .
C55 O19 K1 114.1(4) . .
C57 O19 K1 108.0(4) . .
C57 O19 C55 115.3(6) . .
C59 O21 K1 118.4(4) . .
C61 O21 K1 122.4(4) . .
C61 O21 C59 110.5(5) . .
O10 C41 H41A 110.1 . .
O10 C41 H41B 110.1 . .
O10 C41 C43 108.2(5) . .
H41A C41 H41B 108.4 . .
C43 C41 H41A 110.1 . .
C43 C41 H41B 110.1 . .
O12 C43 C41 108.5(5) . .
O12 C43 H43A 110.0 . .
O12 C43 H43B 110.0 . .
C41 C43 H43A 110.0 . .
C41 C43 H43B 110.0 . .
H43A C43 H43B 108.4 . .
O12 C45 H45A 110.0 . .
O12 C45 H45B 110.0 . .
O12 C45 C47 108.4(5) . .
H45A C45 H45B 108.4 . .
C47 C45 H45A 110.0 . .
C47 C45 H45B 110.0 . .
O14 C47 C45 107.1(5) . .
O14 C47 H47A 110.3 . .
O14 C47 H47B 110.3 . .
C45 C47 H47A 110.3 . .
C45 C47 H47B 110.3 . .
H47A C47 H47B 108.6 . .
O14 C49 H49A 110.2 . .
O14 C49 H49B 110.2 . .
O14 C49 C51 107.6(5) . .
H49A C49 H49B 108.5 . .
C51 C49 H49A 110.2 . .
C51 C49 H49B 110.2 . .
O16 C51 C49 107.9(5) . .
O16 C51 H51A 110.1 . .
O16 C51 H51B 110.1 . .
C49 C51 H51A 110.1 . .
C49 C51 H51B 110.1 . .
H51A C51 H51B 108.4 . .
O16 C53 H53A 109.7 . .
O16 C53 H53B 109.7 . .
O16 C53 C55 109.8(6) . .
H53A C53 H53B 108.2 . .
C55 C53 H53A 109.7 . .
C55 C53 H53B 109.7 . .
O19 C55 C53 108.7(6) . .
O19 C55 H55A 110.0 . .
O19 C55 H55B 110.0 . .
C53 C55 H55A 110.0 . .
C53 C55 H55B 110.0 . .
H55A C55 H55B 108.3 . .
K1 C57 H57A 159.6 . .
K1 C57 H57B 81.7 . .
O19 C57 K1 49.7(3) . .
O19 C57 H57A 109.9 . .
O19 C57 H57B 109.9 . .
O19 C57 C59 108.9(6) . .
H57A C57 H57B 108.3 . .
C59 C57 K1 81.9(4) . .
C59 C57 H57A 109.9 . .
C59 C57 H57B 109.9 . .
O21 C59 C57 111.3(6) . .
O21 C59 H59A 109.4 . .
O21 C59 H59B 109.4 . .
C57 C59 H59A 109.4 . .
C57 C59 H59B 109.4 . .
H59A C59 H59B 108.0 . .
O21 C61 H61A 110.1 . .
O21 C61 H61B 110.1 . .
O21 C61 C62 108.1(5) . .
H61A C61 H61B 108.4 . .
C62 C61 H61A 110.1 . .
C62 C61 H61B 110.1 . .
O10 C62 C61 111.7(5) . .
O10 C62 H62A 109.3 . .
O10 C62 H62B 109.3 . .
C61 C62 H62A 109.3 . .
C61 C62 H62B 109.3 . .
H62A C62 H62B 107.9 . .
Fe2 Br3 K2 100.433(15) . 1_655
Br3 Fe2 Br4 96.40(4) . .
N3 Fe2 Br3 103.47(6) . .
N3 Fe2 Br5 111.45(7) . .
N3 Fe2 Br4 123.17(8) . .
N4 Fe2 Br3 115.02(6) . .
N4 Fe2 N3 118.14(9) . .
N4 Fe2 Br5 107.76(7) . .
N4 Fe2 Br4 99.21(7) . .
Br5 Fe2 Br3 99.45(4) . .
Br3 K2 Br5 62.41(3) 1_455 1_455
Br3 K2 Br4 63.91(3) 1_455 1_455
O1 K2 Br3 90.07(4) . 1_455
O1 K2 Br5 118.18(4) . 1_455
O1 K2 Br4 110.55(4) . 1_455
O2 K2 Br3 67.79(4) . 1_455
O2 K2 O1 58.06(5) . .
O2 K2 O3 58.78(5) . .
O2 K2 O4 117.44(6) . .
O2 K2 O5 155.08(6) . .
O2 K2 O6 116.45(6) . .
O2 K2 Br5 130.13(5) . 1_455
O2 K2 Br4 130.33(5) . 1_455
O3 K2 Br3 90.42(4) . 1_455
O3 K2 O1 110.86(5) . .
O3 K2 Br5 122.46(4) . 1_455
O3 K2 Br4 130.63(5) . 1_455
O4 K2 Br3 111.81(5) . 1_455
O4 K2 O1 154.71(6) . .
O4 K2 O3 58.66(5) . .
O4 K2 O5 58.60(6) . .
O4 K2 O6 117.99(6) . .
O4 K2 Br5 84.38(5) . 1_455
O4 K2 Br4 91.09(5) . 1_455
O5 K2 Br3 137.11(4) . 1_455
O5 K2 O1 113.65(6) . .
O5 K2 O3 111.39(6) . .
O5 K2 Br5 74.78(5) . 1_455
O5 K2 Br4 74.17(5) . 1_455
O6 K2 Br3 115.13(4) . 1_455
O6 K2 O1 58.46(6) . .
O6 K2 O3 150.89(6) . .
O6 K2 O5 59.52(6) . .
O6 K2 Br5 83.59(4) . 1_455
O6 K2 Br4 76.03(5) . 1_455
N3 Si5 C19 112.21(18) . .
N3 Si5 C20 113.42(13) . .
N3 Si5 C21 111.92(13) . .
C19 Si5 C21 109.00(16) . .
C20 Si5 C19 104.0(2) . .
C20 Si5 C21 105.75(18) . .
N4 Si9 C22 111.84(11) . .
N4 Si9 C23 113.61(12) . .
N4 Si9 C24 110.99(16) . .
C22 Si9 C23 105.26(15) . .
C22 Si9 C24 106.05(16) . .
C24 Si9 C23 108.66(15) . .
N4 Si10 C25 113.16(14) . .
N4 Si10 C26 113.33(14) . .
N4 Si10 C27 110.16(15) . .
C26 Si10 C25 104.38(19) . .
C27 Si10 C25 106.99(17) . .
C27 Si10 C26 108.4(2) . .
C33 O1 K2 110.46(16) . .
C34 O1 K2 105.29(16) . .
C34 O1 C33 112.9(2) . .
C35 O2 K2 120.69(16) . .
C35 O2 C36 112.0(2) . .
C36 O2 K2 119.55(15) . .
C37 O3 K2 111.43(16) . .
C38 O3 K2 112.70(16) . .
C38 O3 C37 111.7(2) . .
C28 O4 K2 119.14(17) . .
C39 O4 K2 118.99(16) . .
C39 O4 C28 111.9(2) . .
C29 O5 K2 109.13(17) . .
C29 O5 C30 113.1(2) . .
C30 O5 K2 110.27(16) . .
C31 O6 K2 115.96(17) . .
C31 O6 C32 112.5(2) . .
C32 O6 K2 117.71(16) . .
Si5 N3 Fe2 117.38(12) . .
Si5 N3 Si7 115.9(2) . .
Si5 N3 Si8 126.2(3) . .
Si7 N3 Fe2 123.8(2) . .
Si8 N3 Fe2 115.6(3) . .
Si9 N4 Fe2 116.17(11) . .
Si10 N4 Fe2 119.37(12) . .
Si10 N4 Si9 121.96(12) . .
Si5 C19 H19A 109.5 . .
Si5 C19 H19B 109.5 . .
Si5 C19 H19C 109.5 . .
H19A C19 H19B 109.5 . .
H19A C19 H19C 109.5 . .
H19B C19 H19C 109.5 . .
Si5 C20 H20A 109.5 . .
Si5 C20 H20B 109.5 . .
Si5 C20 H20C 109.5 . .
H20A C20 H20B 109.5 . .
H20A C20 H20C 109.5 . .
H20B C20 H20C 109.5 . .
Si5 C21 H21A 109.5 . .
Si5 C21 H21B 109.5 . .
Si5 C21 H21C 109.5 . .
H21A C21 H21B 109.5 . .
H21A C21 H21C 109.5 . .
H21B C21 H21C 109.5 . .
Si9 C22 H22A 109.5 . .
Si9 C22 H22B 109.5 . .
Si9 C22 H22C 109.5 . .
H22A C22 H22B 109.5 . .
H22A C22 H22C 109.5 . .
H22B C22 H22C 109.5 . .
Si9 C23 H23A 109.5 . .
Si9 C23 H23B 109.5 . .
Si9 C23 H23C 109.5 . .
H23A C23 H23B 109.5 . .
H23A C23 H23C 109.5 . .
H23B C23 H23C 109.5 . .
Si9 C24 H24A 109.5 . .
Si9 C24 H24B 109.5 . .
Si9 C24 H24C 109.5 . .
H24A C24 H24B 109.5 . .
H24A C24 H24C 109.5 . .
H24B C24 H24C 109.5 . .
Si10 C25 H25A 109.5 . .
Si10 C25 H25B 109.5 . .
Si10 C25 H25C 109.5 . .
H25A C25 H25B 109.5 . .
H25A C25 H25C 109.5 . .
H25B C25 H25C 109.5 . .
Si10 C26 H26A 109.5 . .
Si10 C26 H26B 109.5 . .
Si10 C26 H26C 109.5 . .
H26A C26 H26B 109.5 . .
H26A C26 H26C 109.5 . .
H26B C26 H26C 109.5 . .
Si10 C27 H27A 109.5 . .
Si10 C27 H27B 109.5 . .
Si10 C27 H27C 109.5 . .
H27A C27 H27B 109.5 . .
H27A C27 H27C 109.5 . .
H27B C27 H27C 109.5 . .
O4 C28 H28A 110.0 . .
O4 C28 H28B 110.0 . .
O4 C28 C29 108.6(2) . .
H28A C28 H28B 108.3 . .
C29 C28 H28A 110.0 . .
C29 C28 H28B 110.0 . .
O5 C29 C28 108.3(2) . .
O5 C29 H29A 110.0 . .
O5 C29 H29B 110.0 . .
C28 C29 H29A 110.0 . .
C28 C29 H29B 110.0 . .
H29A C29 H29B 108.4 . .
O5 C30 H30A 110.0 . .
O5 C30 H30B 110.0 . .
O5 C30 C31 108.3(2) . .
H30A C30 H30B 108.4 . .
C31 C30 H30A 110.0 . .
C31 C30 H30B 110.0 . .
O6 C31 C30 109.2(2) . .
O6 C31 H31A 109.8 . .
O6 C31 H31B 109.8 . .
C30 C31 H31A 109.8 . .
C30 C31 H31B 109.8 . .
H31A C31 H31B 108.3 . .
O6 C32 H32A 109.9 . .
O6 C32 H32B 109.9 . .
O6 C32 C33 108.8(2) . .
H32A C32 H32B 108.3 . .
C33 C32 H32A 109.9 . .
C33 C32 H32B 109.9 . .
O1 C33 C32 107.5(2) . .
O1 C33 H33A 110.2 . .
O1 C33 H33B 110.2 . .
C32 C33 H33A 110.2 . .
C32 C33 H33B 110.2 . .
H33A C33 H33B 108.5 . .
O1 C34 H34A 110.2 . .
O1 C34 H34B 110.2 . .
O1 C34 C35 107.8(2) . .
H34A C34 H34B 108.5 . .
C35 C34 H34A 110.2 . .
C35 C34 H34B 110.2 . .
O2 C35 C34 108.3(2) . .
O2 C35 H35A 110.0 . .
O2 C35 H35B 110.0 . .
C34 C35 H35A 110.0 . .
C34 C35 H35B 110.0 . .
H35A C35 H35B 108.4 . .
O2 C36 H36A 110.0 . .
O2 C36 H36B 110.0 . .
O2 C36 C37 108.4(2) . .
H36A C36 H36B 108.4 . .
C37 C36 H36A 110.0 . .
C37 C36 H36B 110.0 . .
O3 C37 C36 109.0(2) . .
O3 C37 H37A 109.9 . .
O3 C37 H37B 109.9 . .
C36 C37 H37A 109.9 . .
C36 C37 H37B 109.9 . .
H37A C37 H37B 108.3 . .
O3 C38 H38A 109.9 . .
O3 C38 H38B 109.9 . .
O3 C38 C39 109.0(3) . .
H38A C38 H38B 108.3 . .
C39 C38 H38A 109.9 . .
C39 C38 H38B 109.9 . .
O4 C39 C38 108.9(3) . .
O4 C39 H39A 109.9 . .
O4 C39 H39B 109.9 . .
C38 C39 H39A 109.9 . .
C38 C39 H39B 109.9 . .
H39A C39 H39B 108.3 . .
Fe2 Br5 K2 97.65(5) . 1_655
N3 Si7 C13 116.3(3) . .
N3 Si7 C15 109.8(3) . .
N3 Si7 C17 109.2(3) . .
C15 Si7 C13 106.0(4) . .
C15 Si7 C17 109.9(4) . .
C17 Si7 C13 105.5(4) . .
Si7 C13 H13A 109.5 . .
Si7 C13 H13B 109.5 . .
Si7 C13 H13C 109.5 . .
H13A C13 H13B 109.5 . .
H13A C13 H13C 109.5 . .
H13B C13 H13C 109.5 . .
Si7 C15 H15A 109.5 . .
Si7 C15 H15B 109.5 . .
Si7 C15 H15C 109.5 . .
H15A C15 H15B 109.5 . .
H15A C15 H15C 109.5 . .
H15B C15 H15C 109.5 . .
Si7 C17 H17A 109.5 . .
Si7 C17 H17B 109.5 . .
Si7 C17 H17C 109.5 . .
H17A C17 H17B 109.5 . .
H17A C17 H17C 109.5 . .
H17B C17 H17C 109.5 . .
Fe2 Br4 K2 96.82(5) . 1_655
N3 Si8 C14 107.2(5) . .
N3 Si8 C16 120.8(5) . .
N3 Si8 C18 112.7(5) . .
C16 Si8 C14 103.2(6) . .
C18 Si8 C14 108.0(6) . .
C18 Si8 C16 104.0(6) . .
Si8 C14 H14A 109.5 . .
Si8 C14 H14B 109.5 . .
Si8 C14 H14C 109.5 . .
H14A C14 H14B 109.5 . .
H14A C14 H14C 109.5 . .
H14B C14 H14C 109.5 . .
Si8 C16 H16A 109.5 . .
Si8 C16 H16B 109.5 . .
Si8 C16 H16C 109.5 . .
H16A C16 H16B 109.5 . .
H16A C16 H16C 109.5 . .
H16B C16 H16C 109.5 . .
Si8 C18 H18A 109.5 . .
Si8 C18 H18B 109.5 . .
Si8 C18 H18C 109.5 . .
H18A C18 H18B 109.5 . .
H18A C18 H18C 109.5 . .
H18B C18 H18C 109.5 . .

loop_
_geom_bond_atom_site_label_1
_geom_bond_atom_site_label_2
_geom_bond_distance
_geom_bond_site_symmetry_2
Br1 Fe1 2.4226(4) .
Br1 K1 3.5614(6) 1_655
Br2 Fe1 2.4377(4) .
Br2 K1 3.4130(6) 1_655
Fe1 N1 1.927(2) .
Fe1 N2 1.925(2) .
K1 O7 2.981(5) .
K1 O9 2.959(4) .
K1 O11 2.776(4) .
K1 O13 2.784(5) .
K1 O15 2.870(6) .
K1 O18 2.863(6) .
K1 O10 2.862(4) .
K1 O12 2.904(4) .
K1 O14 3.002(5) .
K1 O16 2.911(6) .
K1 O19 2.828(6) .
K1 O21 2.738(5) .
Si1 N2 1.740(2) .
Si1 C1 1.869(3) .
Si1 C2 1.867(3) .
Si1 C3 1.884(4) .
Si2 N2 1.736(2) .
Si2 C4 1.879(3) .
Si2 C5 1.869(3) .
Si2 C6 1.866(3) .
Si3 N1 1.735(2) .
Si3 C7 1.868(3) .
Si3 C8 1.871(3) .
Si3 C9 1.874(3) .
Si4 N1 1.737(2) .
Si4 C10 1.874(3) .
Si4 C11 1.882(3) .
Si4 C12 1.862(3) .
C1 H1A 0.9800 .
C1 H1B 0.9800 .
C1 H1C 0.9800 .
C2 H2A 0.9800 .
C2 H2B 0.9800 .
C2 H2C 0.9800 .
C3 H3A 0.9800 .
C3 H3B 0.9800 .
C3 H3C 0.9800 .
C4 H4A 0.9800 .
C4 H4B 0.9800 .
C4 H4C 0.9800 .
C5 H5A 0.9800 .
C5 H5B 0.9800 .
C5 H5C 0.9800 .
C6 H6A 0.9800 .
C6 H6B 0.9800 .
C6 H6C 0.9800 .
C7 H7A 0.9800 .
C7 H7B 0.9800 .
C7 H7C 0.9800 .
C8 H8A 0.9800 .
C8 H8B 0.9800 .
C8 H8C 0.9800 .
C9 H9A 0.9800 .
C9 H9B 0.9800 .
C9 H9C 0.9800 .
C10 H10A 0.9800 .
C10 H10B 0.9800 .
C10 H10C 0.9800 .
C11 H11A 0.9800 .
C11 H11B 0.9800 .
C11 H11C 0.9800 .
C12 H12A 0.9800 .
C12 H12B 0.9800 .
C12 H12C 0.9800 .
O7 C58 1.410(8) .
O7 C60 1.418(7) .
O9 C020 1.405(8) .
O9 C63 1.414(8) .
O11 C42 1.375(8) .
O11 C44 1.405(9) .
O13 C46 1.427(8) .
O13 C48 1.408(10) .
O15 C50 1.426(9) .
O15 C52 1.429(8) .
O18 C54 1.433(8) .
O18 C56 1.443(8) .
C020 H02A 0.9900 .
C020 H02B 0.9900 .
C020 C60 1.489(8) .
C42 H42A 0.9900 .
C42 H42B 0.9900 .
C42 C63 1.518(9) .
C44 H44A 0.9900 .
C44 H44B 0.9900 .
C44 C46 1.470(11) .
C46 H46A 0.9900 .
C46 H46B 0.9900 .
C48 H48A 0.9900 .
C48 H48B 0.9900 .
C48 C50 1.489(10) .
C50 H50A 0.9900 .
C50 H50B 0.9900 .
C52 H52A 0.9900 .
C52 H52B 0.9900 .
C52 C54 1.467(9) .
C54 H54A 0.9900 .
C54 H54B 0.9900 .
C56 H56A 0.9900 .
C56 H56B 0.9900 .
C56 C58 1.493(9) .
C58 H58A 0.9900 .
C58 H58B 0.9900 .
C60 H60A 0.9900 .
C60 H60B 0.9900 .
C63 H63A 0.9900 .
C63 H63B 0.9900 .
O10 C41 1.381(7) .
O10 C62 1.434(8) .
O12 C43 1.424(7) .
O12 C45 1.415(7) .
O14 C47 1.420(7) .
O14 C49 1.401(8) .
O16 C51 1.442(8) .
O16 C53 1.418(8) .
O19 C55 1.421(8) .
O19 C57 1.405(8) .
O21 C59 1.410(9) .
O21 C61 1.399(7) .
C41 H41A 0.9900 .
C41 H41B 0.9900 .
C41 C43 1.520(8) .
C43 H43A 0.9900 .
C43 H43B 0.9900 .
C45 H45A 0.9900 .
C45 H45B 0.9900 .
C45 C47 1.494(8) .
C47 H47A 0.9900 .
C47 H47B 0.9900 .
C49 H49A 0.9900 .
C49 H49B 0.9900 .
C49 C51 1.500(8) .
C51 H51A 0.9900 .
C51 H51B 0.9900 .
C53 H53A 0.9900 .
C53 H53B 0.9900 .
C53 C55 1.462(9) .
C55 H55A 0.9900 .
C55 H55B 0.9900 .
C57 H57A 0.9900 .
C57 H57B 0.9900 .
C57 C59 1.487(10) .
C59 H59A 0.9900 .
C59 H59B 0.9900 .
C61 H61A 0.9900 .
C61 H61B 0.9900 .
C61 C62 1.475(9) .
C62 H62A 0.9900 .
C62 H62B 0.9900 .
Br3 Fe2 2.4266(4) .
Br3 K2 3.4480(6) 1_655
Fe2 N3 1.925(2) .
Fe2 N4 1.922(2) .
Fe2 Br5 2.3625(16) .
Fe2 Br4 2.5176(15) .
K2 O1 2.935(2) .
K2 O2 2.8122(18) .
K2 O3 2.8645(19) .
K2 O4 2.824(2) .
K2 O5 2.8625(19) .
K2 O6 2.8510(19) .
K2 Br5 3.6002(17) 1_455
K2 Br4 3.5165(17) 1_455
Si5 N3 1.734(3) .
Si5 C19 1.869(3) .
Si5 C20 1.840(3) .
Si5 C21 1.872(3) .
Si9 N4 1.734(2) .
Si9 C22 1.870(3) .
Si9 C23 1.878(3) .
Si9 C24 1.878(3) .
Si10 N4 1.731(2) .
Si10 C25 1.876(3) .
Si10 C26 1.869(4) .
Si10 C27 1.867(3) .
O1 C33 1.427(3) .
O1 C34 1.423(3) .
O2 C35 1.412(3) .
O2 C36 1.422(3) .
O3 C37 1.422(3) .
O3 C38 1.421(4) .
O4 C28 1.432(3) .
O4 C39 1.422(4) .
O5 C29 1.418(4) .
O5 C30 1.428(3) .
O6 C31 1.421(4) .
O6 C32 1.423(4) .
N3 Si7 1.736(6) .
N3 Si8 1.770(9) .
C19 H19A 0.9800 .
C19 H19B 0.9800 .
C19 H19C 0.9800 .
C20 H20A 0.9800 .
C20 H20B 0.9800 .
C20 H20C 0.9800 .
C21 H21A 0.9800 .
C21 H21B 0.9800 .
C21 H21C 0.9800 .
C22 H22A 0.9800 .
C22 H22B 0.9800 .
C22 H22C 0.9800 .
C23 H23A 0.9800 .
C23 H23B 0.9800 .
C23 H23C 0.9800 .
C24 H24A 0.9800 .
C24 H24B 0.9800 .
C24 H24C 0.9800 .
C25 H25A 0.9800 .
C25 H25B 0.9800 .
C25 H25C 0.9800 .
C26 H26A 0.9800 .
C26 H26B 0.9800 .
C26 H26C 0.9800 .
C27 H27A 0.9800 .
C27 H27B 0.9800 .
C27 H27C 0.9800 .
C28 H28A 0.9900 .
C28 H28B 0.9900 .
C28 C29 1.486(4) .
C29 H29A 0.9900 .
C29 H29B 0.9900 .
C30 H30A 0.9900 .
C30 H30B 0.9900 .
C30 C31 1.482(5) .
C31 H31A 0.9900 .
C31 H31B 0.9900 .
C32 H32A 0.9900 .
C32 H32B 0.9900 .
C32 C33 1.493(4) .
C33 H33A 0.9900 .
C33 H33B 0.9900 .
C34 H34A 0.9900 .
C34 H34B 0.9900 .
C34 C35 1.495(4) .
C35 H35A 0.9900 .
C35 H35B 0.9900 .
C36 H36A 0.9900 .
C36 H36B 0.9900 .
C36 C37 1.490(4) .
C37 H37A 0.9900 .
C37 H37B 0.9900 .
C38 H38A 0.9900 .
C38 H38B 0.9900 .
C38 C39 1.486(5) .
C39 H39A 0.9900 .
C39 H39B 0.9900 .
Si7 C13 1.876(7) .
Si7 C15 1.841(7) .
Si7 C17 1.854(6) .
C13 H13A 0.9800 .
C13 H13B 0.9800 .
C13 H13C 0.9800 .
C15 H15A 0.9800 .
C15 H15B 0.9800 .
C15 H15C 0.9800 .
C17 H17A 0.9800 .
C17 H17B 0.9800 .
C17 H17C 0.9800 .
Si8 C14 1.892(10) .
Si8 C16 1.867(10) .
Si8 C18 1.864(10) .
C14 H14A 0.9800 .
C14 H14B 0.9800 .
C14 H14C 0.9800 .
C16 H16A 0.9800 .
C16 H16B 0.9800 .
C16 H16C 0.9800 .
C18 H18A 0.9800 .
C18 H18B 0.9800 .
C18 H18C 0.9800 .
